data_4320999
loop_
_publ_author_name
'Jorge A. R. Navarro'
'Eva Freisinger'
'Bernhard Lippert'

_publ_contact_author_address
; Department of Inorganic Chemistry
  Universidad de Granada
  E-18071 Granada
  Spain

  Fachbereich Chemie
  Universit\"at Dortmund
  Otto-Hahn-Str. 6
  D-44221 Dortmund
  Germany
;
_publ_contact_author_email lippert@pop.uni-dortmund.de
_publ_contact_author_fax 'Int. code + (231) 755-3797'
_publ_contact_author_name 'Dr. Jorge A. R. Navarro, Prof. Bernhard Lippert'
_publ_contact_author_phone '231 755-3840'
_publ_section_title
;
 Self-Assembly of Palladium(II) and Platinum(II) Complexes of
 2-Hydroxypyrimidine to Novel Metallacalix[4]arenes. Receptor Properties
 through Multiple H-Bonding Interactions
;
_journal_name_full 'Inorganic Chemistry'
_journal_page_first 2301
_journal_page_last 2305
_journal_paper_doi 10.1021/ic991411n
_journal_volume 39
_journal_year 2000
_chemical_formula_sum 'C24 H59 Cl5 Cu0.5 N16 O31.5 Pt4'
_chemical_formula_weight 2065.25
_chemical_name_systematic
; 
 ? 
;
_space_group_IT_number 14
_symmetry_cell_setting monoclinic
_symmetry_space_group_name_Hall '-P 2yn'
_symmetry_space_group_name_H-M 'P 1 21/n 1'
_atom_sites_solution_hydrogens geom
_atom_sites_solution_primary patterson
_atom_sites_solution_secondary difmap
_audit_creation_method SHELXL
_cell_angle_alpha 90.00
_cell_angle_beta 99.50(3)
_cell_angle_gamma 90.00
_cell_formula_units_Z 4
_cell_length_a 16.693(3)
_cell_length_b 15.203(3)
_cell_length_c 23.483(5)
_cell_measurement_reflns_used 30581
_cell_measurement_temperature 293(2)
_cell_measurement_theta_max 23.15
_cell_measurement_theta_min 2.95
_cell_volume 5878(2)
_computing_cell_refinement 'DENZO, SCALEPACK (Otwinowski, Minor, 1997)'
_computing_data_collection 'KappaCCD (Nonius BV, Netherlands)'
_computing_data_reduction 'DENZO, SCALEPACK (Otwinowski, Minor, 1997)'
_computing_molecular_graphics 'Siemens SHELXTL-PLUS(VMS)'
_computing_publication_material SHELXL-93
_computing_structure_refinement 'SHELXL-93 (Sheldrick, 1993)'
_computing_structure_solution 'SHELXS-86 (Sheldrick, 1990)'
_diffrn_ambient_temperature 293(2)
_diffrn_detector_area_resol_mean '19 vertical, 18 horizontal'
_diffrn_measurement_device Enraf-Nonius-KappaCCD
_diffrn_measurement_method
;
360 frames via \w-rotation (\D\w\=1\%) and two times 200s per frame
;
_diffrn_radiation_monochromator graphite
_diffrn_radiation_source 'fine-focus sealed tube'
_diffrn_radiation_type MoK\a
_diffrn_radiation_wavelength 0.71069
_diffrn_reflns_av_R_equivalents 0.1273
_diffrn_reflns_av_sigmaI/netI 0.1246
_diffrn_reflns_limit_h_max 18
_diffrn_reflns_limit_h_min -18
_diffrn_reflns_limit_k_max 16
_diffrn_reflns_limit_k_min -16
_diffrn_reflns_limit_l_max 25
_diffrn_reflns_limit_l_min -25
_diffrn_reflns_number 30581
_diffrn_reflns_theta_max 23.15
_diffrn_reflns_theta_min 2.95
_exptl_absorpt_coefficient_mu 9.992
_exptl_absorpt_correction_T_max 0.6907
_exptl_absorpt_correction_T_min 0.1597
_exptl_absorpt_correction_type SCALEPACK
_exptl_crystal_colour colourless
_exptl_crystal_density_diffrn 2.334
_exptl_crystal_description stick
_exptl_crystal_F_000 3914
_exptl_crystal_size_max 0.29
_exptl_crystal_size_mid 0.06
_exptl_crystal_size_min 0.04
_refine_diff_density_max 1.357
_refine_diff_density_min -0.927
_refine_diff_density_rms 0.169
_refine_ls_extinction_method none
_refine_ls_goodness_of_fit_all 0.867
_refine_ls_goodness_of_fit_obs 1.077
_refine_ls_hydrogen_treatment refU
_refine_ls_matrix_type full
_refine_ls_number_parameters 617
_refine_ls_number_reflns 8263
_refine_ls_number_restraints 24
_refine_ls_restrained_S_all 0.879
_refine_ls_restrained_S_obs 1.076
_refine_ls_R_factor_all 0.1021
_refine_ls_R_factor_obs 0.0456
_refine_ls_shift/esd_max -0.019
_refine_ls_shift/esd_mean 0.001
_refine_ls_structure_factor_coef Fsqd
_refine_ls_weighting_details 'w=1/[\s^2^(Fo^2^)+(0.0396P)^2^+0.0000P] where P=(Fo^2^+2Fc^2^)/3'
_refine_ls_weighting_scheme calc
_refine_ls_wR_factor_all 0.1114
_refine_ls_wR_factor_obs 0.0972
_reflns_number_observed 4470
_reflns_number_total 8267
_reflns_observed_criterion >2sigma(I)
_cod_data_source_file ic991411n_3.cif
_cod_data_source_block 4
_cod_depositor_comments
;
The following automatic conversions were performed:

'_refine_ls_weighting_scheme' value 'calc
w=1/[\s^2^(Fo^2^)+(0.0396P)^2^+0.0000P] where P=(Fo^2^+2Fc^2^)/3' was
changed to 'calc'. New tag '_refine_ls_weighting_details' was
created. The value of the new tag was set to
'w=1/[\s^2^(Fo^2^)+(0.0396P)^2^+0.0000P] where P=(Fo^2^+2Fc^2^)/3'.

Automatic conversion script
Id: cif_fix_values 3143 2015-03-26 13:38:13Z robertas 
;
_cod_original_cell_volume 5877.9(20)
_cod_original_formula_sum 'C24 H59 Cl5 Cu0.50 N16 O31.50 Pt4'
_cod_database_code 4320999

loop_
_symmetry_equiv_pos_as_xyz
'x, y, z'
'-x+1/2, y+1/2, -z+1/2'
'-x, -y, -z'
'x-1/2, -y-1/2, z-1/2'

loop_
_atom_site_aniso_label
_atom_site_aniso_U_11
_atom_site_aniso_U_22
_atom_site_aniso_U_33
_atom_site_aniso_U_23
_atom_site_aniso_U_13
_atom_site_aniso_U_12
Pt1 0.0597(4) 0.0512(4) 0.0440(4) -0.0021(3) 0.0043(3) 0.0036(3)
Pt2 0.0633(4) 0.0606(4) 0.0434(4) -0.0009(4) -0.0032(3) -0.0092(3)
Pt3 0.0790(4) 0.0507(4) 0.0427(4) 0.0036(3) 0.0033(3) -0.0059(3)
Pt4 0.0661(4) 0.0608(4) 0.0356(4) -0.0026(3) 0.0030(3) 0.0003(3)
Cu1 0.0498(14) 0.069(2) 0.041(2) 0.0009(14) 0.0072(12) 0.0008(13)
N11 0.074(8) 0.070(10) 0.044(9) 0.020(8) -0.013(7) -0.002(7)
N12 0.091(9) 0.055(9) 0.069(10) -0.011(8) 0.001(8) -0.021(7)
N21 0.078(9) 0.073(10) 0.048(9) 0.022(8) 0.001(7) -0.021(7)
N22 0.084(9) 0.078(10) 0.043(9) -0.015(8) -0.011(7) -0.007(8)
N31 0.065(8) 0.078(11) 0.067(10) 0.006(8) 0.012(7) 0.016(7)
N32 0.147(15) 0.063(11) 0.092(13) -0.013(10) -0.011(11) 0.001(10)
N41 0.071(9) 0.096(11) 0.053(9) 0.000(9) 0.002(7) 0.012(9)
N42 0.082(9) 0.080(11) 0.048(9) 0.008(8) -0.005(7) 0.014(8)
C11 0.254(30) 0.080(18) 0.059(15) -0.006(14) -0.045(18) -0.023(18)
C12 0.217(25) 0.088(17) 0.083(18) 0.063(15) 0.015(18) -0.038(17)
C21 0.141(17) 0.100(17) 0.031(11) -0.004(11) 0.004(11) -0.025(14)
C22 0.129(16) 0.068(13) 0.053(13) -0.018(11) 0.027(11) -0.004(12)
C31 0.141(18) 0.077(15) 0.103(19) -0.027(14) -0.045(15) 0.044(13)
C32 0.152(20) 0.120(20) 0.082(17) 0.003(16) -0.011(15) 0.069(17)
C41 0.085(13) 0.082(15) 0.101(17) -0.021(14) -0.029(12) -0.009(12)
C42 0.128(17) 0.121(20) 0.062(14) -0.026(14) -0.043(13) 0.030(15)
O11C 0.073(7) 0.099(9) 0.055(8) 0.006(7) 0.008(6) -0.017(6)
O12C 0.072(6) 0.088(9) 0.047(7) 0.023(6) 0.009(5) 0.018(6)
O13C 0.087(7) 0.075(8) 0.044(7) -0.002(6) -0.003(6) 0.002(6)
C2A 0.050(9) 0.062(11) 0.052(11) 0.002(10) 0.007(8) 0.008(8)
O2A 0.086(7) 0.067(8) 0.046(7) 0.006(6) 0.018(6) 0.033(6)
C4A 0.072(11) 0.080(13) 0.062(13) 0.018(11) 0.026(10) 0.023(9)
C5A 0.092(13) 0.065(13) 0.066(14) -0.020(11) 0.024(11) -0.003(10)
C6A 0.098(13) 0.055(11) 0.041(11) -0.008(9) 0.008(9) 0.003(10)
C2B 0.042(9) 0.059(11) 0.048(11) -0.005(9) -0.006(8) -0.010(7)
O2B 0.053(6) 0.062(7) 0.038(6) -0.009(5) 0.003(5) -0.013(5)
C4B 0.061(10) 0.074(13) 0.068(13) 0.014(11) -0.004(9) -0.007(9)
C5B 0.064(10) 0.095(15) 0.057(12) -0.006(11) 0.020(9) -0.031(10)
C6B 0.068(10) 0.068(12) 0.050(11) -0.001(10) 0.007(9) 0.005(10)
C2C 0.042(8) 0.053(10) 0.056(11) 0.017(9) -0.002(8) -0.020(8)
O2C 0.068(7) 0.112(10) 0.068(8) 0.028(8) -0.019(6) -0.038(7)
C4C 0.083(12) 0.066(12) 0.077(14) 0.031(11) -0.004(11) -0.017(10)
C5C 0.109(15) 0.067(13) 0.087(16) 0.013(12) -0.016(13) -0.051(11)
C6C 0.059(10) 0.083(14) 0.076(14) -0.009(12) -0.008(9) -0.021(10)
C2D 0.058(10) 0.052(11) 0.043(10) 0.016(8) -0.006(8) 0.002(8)
O2D 0.058(6) 0.060(7) 0.048(7) -0.007(6) 0.011(5) -0.005(5)
C4D 0.050(9) 0.068(11) 0.048(11) 0.011(9) 0.011(8) -0.002(8)
C5D 0.056(10) 0.090(14) 0.044(11) 0.011(11) 0.012(8) 0.009(10)
C6D 0.069(11) 0.067(12) 0.040(10) 0.000(9) -0.006(8) -0.013(9)
Cl1 0.064(3) 0.081(3) 0.064(3) -0.010(3) 0.012(2) -0.003(2)
Cl3 0.154(5) 0.081(4) 0.073(4) -0.006(3) -0.031(4) -0.004(4)
Cl4 0.090(4) 0.170(6) 0.082(4) -0.002(4) 0.016(3) -0.019(4)
O11 0.080(8) 0.113(11) 0.100(11) -0.013(9) 0.016(7) -0.020(7)
O12 0.077(8) 0.123(11) 0.094(10) -0.045(9) 0.019(7) -0.013(7)
O13 0.132(10) 0.062(9) 0.093(10) -0.009(8) 0.026(8) -0.010(7)
O14 0.091(8) 0.147(13) 0.047(8) 0.006(8) -0.015(7) 0.009(8)
Cl2 0.072(3) 0.119(5) 0.126(5) -0.041(4) 0.017(3) 0.006(3)

loop_
_atom_site_label
_atom_site_type_symbol
_atom_site_fract_x
_atom_site_fract_y
_atom_site_fract_z
_atom_site_U_iso_or_equiv
_atom_site_thermal_displace_type
_atom_site_occupancy
_atom_site_calc_flag
_atom_site_refinement_flags
_atom_site_disorder_group
Pt1 Pt 0.76640(3) 0.72379(4) 0.53103(3) 0.0521(2) Uani 1 d . .
Pt2 Pt 0.66677(4) 0.41041(4) 0.39065(3) 0.0571(2) Uani 1 d . .
Pt3 Pt 0.84423(4) 0.21689(4) 0.58521(3) 0.0582(2) Uani 1 d . .
Pt4 Pt 0.93419(4) 0.52564(4) 0.73378(3) 0.0548(2) Uani 1 d . .
Cu1 Cu 1.0000 0.5000 0.5000 0.0531(7) Uani 1 d S .
N11 N 0.7383(7) 0.7589(9) 0.4454(5) 0.065(4) Uani 1 d . .
H11A H 0.7612(7) 0.7201(9) 0.4240(5) 0.171(26) Uiso 1 calc R .
H11B H 0.6841(7) 0.7562(9) 0.4343(5) 0.171(26) Uiso 1 calc R .
N12 N 0.8285(8) 0.8396(8) 0.5361(6) 0.073(4) Uani 1 d . .
H12A H 0.8092(8) 0.8759(8) 0.5609(6) 0.171(26) Uiso 1 calc R .
H12B H 0.8814(8) 0.8297(8) 0.5496(6) 0.171(26) Uiso 1 calc R .
N21 N 0.6612(7) 0.5146(8) 0.3358(5) 0.067(4) Uani 1 d . .
H21A H 0.6170(7) 0.5472(8) 0.3384(5) 0.171(26) Uiso 1 calc R .
H21B H 0.7055(7) 0.5487(8) 0.3455(5) 0.171(26) Uiso 1 calc R .
N22 N 0.6770(7) 0.3406(9) 0.3175(5) 0.071(4) Uani 1 d . .
H22A H 0.7129(7) 0.2964(9) 0.3259(5) 0.171(26) Uiso 1 calc R .
H22B H 0.6286(7) 0.3175(9) 0.3021(5) 0.171(26) Uiso 1 calc R .
N31 N 0.9477(7) 0.1955(9) 0.6418(6) 0.070(4) Uani 1 d . .
H31A H 0.9823(7) 0.2402(9) 0.6395(6) 0.171(26) Uiso 1 calc R .
H31B H 0.9360(7) 0.1948(9) 0.6779(6) 0.171(26) Uiso 1 calc R .
N32 N 0.8801(10) 0.1066(10) 0.5486(7) 0.104(5) Uani 1 d . .
H32A H 0.8444(10) 0.0631(10) 0.5515(7) 0.171(26) Uiso 1 calc R .
H32B H 0.8804(10) 0.1165(10) 0.5108(7) 0.171(26) Uiso 1 calc R .
N41 N 1.0228(7) 0.5982(10) 0.7831(6) 0.074(4) Uani 1 d . .
H41A H 1.0386(7) 0.6426(10) 0.7621(6) 0.171(26) Uiso 1 calc R .
H41B H 1.0040(7) 0.6211(10) 0.8136(6) 0.171(26) Uiso 1 calc R .
N42 N 1.0011(7) 0.4201(9) 0.7706(5) 0.072(4) Uani 1 d . .
H42A H 0.9681(7) 0.3809(9) 0.7838(5) 0.171(26) Uiso 1 calc R .
H42B H 1.0258(7) 0.3933(9) 0.7440(5) 0.171(26) Uiso 1 calc R .
C11 C 0.7654(17) 0.8441(15) 0.4350(9) 0.139(10) Uani 1 d . .
H11C H 0.7903(17) 0.8423(15) 0.4005(9) 0.145(21) Uiso 1 calc R .
H11D H 0.7183(17) 0.8823(15) 0.4269(9) 0.145(21) Uiso 1 calc R .
C12 C 0.8198(15) 0.8814(14) 0.4788(10) 0.131(9) Uani 1 d . .
H12C H 0.8041(15) 0.9422(14) 0.4829(10) 0.145(21) Uiso 1 calc R .
H12D H 0.8728(15) 0.8819(14) 0.4670(10) 0.145(21) Uiso 1 calc R .
C21 C 0.6571(12) 0.4822(14) 0.2755(7) 0.092(6) Uani 1 d . .
H21C H 0.6012(12) 0.4694(14) 0.2589(7) 0.145(21) Uiso 1 calc R .
H21D H 0.6771(12) 0.5273(14) 0.2522(7) 0.145(21) Uiso 1 calc R .
C22 C 0.7058(12) 0.4037(12) 0.2752(8) 0.082(6) Uani 1 d . .
H22C H 0.7629(12) 0.4173(12) 0.2871(8) 0.145(21) Uiso 1 calc R .
H22D H 0.6984(12) 0.3782(12) 0.2369(8) 0.145(21) Uiso 1 calc R .
C31 C 0.9875(13) 0.1130(13) 0.6313(10) 0.114(8) Uani 1 d . .
H31C H 1.0456(13) 0.1225(13) 0.6357(10) 0.145(21) Uiso 1 calc R .
H31D H 0.9777(13) 0.0700(13) 0.6599(10) 0.145(21) Uiso 1 calc R .
C32 C 0.9588(14) 0.0797(15) 0.5755(10) 0.121(8) Uani 1 d . .
H32C H 0.9592(14) 0.0160(15) 0.5777(10) 0.145(21) Uiso 1 calc R .
H32D H 0.9971(14) 0.0966(15) 0.5505(10) 0.145(21) Uiso 1 calc R .
C41 C 1.0907(11) 0.5399(13) 0.8024(9) 0.094(6) Uani 1 d . .
H41C H 1.1254(11) 0.5662(13) 0.8352(9) 0.145(21) Uiso 1 calc R .
H41D H 1.1225(11) 0.5327(13) 0.7716(9) 0.145(21) Uiso 1 calc R .
C42 C 1.0629(13) 0.4526(15) 0.8191(9) 0.110(8) Uani 1 d . .
H42C H 1.0393(13) 0.4574(15) 0.8541(9) 0.145(21) Uiso 1 calc R .
H42D H 1.1084(13) 0.4121(15) 0.8263(9) 0.145(21) Uiso 1 calc R .
O11C O 0.9410(6) 0.3998(8) 0.5273(4) 0.076(3) Uani 1 d . .
O12C O 1.0915(6) 0.4194(7) 0.4973(4) 0.069(3) Uani 1 d . .
O13C O 1.0420(6) 0.5292(7) 0.6019(4) 0.070(3) Uani 1 d . .
N1A N 0.8692(6) 0.6317(8) 0.7000(6) 0.051(3) Uiso 1 d . .
C2A C 0.8515(8) 0.6412(11) 0.6398(7) 0.055(4) Uani 1 d . .
O2A O 0.8831(6) 0.5914(7) 0.6090(4) 0.066(3) Uani 1 d . .
N3A N 0.7967(7) 0.7052(8) 0.6188(6) 0.058(3) Uiso 1 d . .
C4A C 0.7655(9) 0.7583(11) 0.6530(8) 0.069(5) Uani 1 d . .
H4A H 0.7284(9) 0.8005(11) 0.6367(8) 0.040(11) Uiso 1 calc R .
C5A C 0.7853(10) 0.7541(11) 0.7126(8) 0.073(5) Uani 1 d . .
H5A H 0.7653(10) 0.7940(11) 0.7368(8) 0.040(11) Uiso 1 calc R .
C6A C 0.8377(10) 0.6856(10) 0.7339(7) 0.065(5) Uani 1 d . .
H6A H 0.8508(10) 0.6780(10) 0.7736(7) 0.040(11) Uiso 1 calc R .
N1B N 0.7030(6) 0.6107(7) 0.5191(5) 0.043(3) Uiso 1 d . .
C2B C 0.7085(8) 0.5586(10) 0.4720(7) 0.051(4) Uani 1 d . .
O2B O 0.7592(5) 0.5732(6) 0.4414(4) 0.052(3) Uani 1 d . .
N3B N 0.6590(7) 0.4849(8) 0.4623(5) 0.054(3) Uiso 1 d . .
C4B C 0.6045(9) 0.4679(12) 0.4969(8) 0.070(5) Uani 1 d . .
H4B H 0.5687(9) 0.4212(12) 0.4878(8) 0.040(11) Uiso 1 calc R .
C5B C 0.5998(9) 0.5172(12) 0.5454(8) 0.071(5) Uani 1 d . .
H5B H 0.5653(9) 0.5031(12) 0.5714(8) 0.040(11) Uiso 1 calc R .
C6B C 0.6486(9) 0.5865(11) 0.5520(7) 0.062(4) Uani 1 d . .
H6B H 0.6445(9) 0.6228(11) 0.5833(7) 0.040(11) Uiso 1 calc R .
N1C N 0.6734(7) 0.3000(8) 0.4411(6) 0.062(4) Uiso 1 d . .
C2C C 0.7431(8) 0.2924(10) 0.4848(7) 0.052(4) Uani 1 d . .
O2C O 0.7982(6) 0.3423(8) 0.4822(5) 0.086(4) Uani 1 d . .
N3C N 0.7430(7) 0.2294(9) 0.5254(5) 0.057(3) Uiso 1 d . .
C4C C 0.6846(10) 0.1750(11) 0.5211(8) 0.077(5) Uani 1 d . .
H4C H 0.6888(10) 0.1289(11) 0.5475(8) 0.040(11) Uiso 1 calc R .
C5C C 0.6151(12) 0.1796(12) 0.4798(9) 0.091(6) Uani 1 d . .
H5C H 0.5734(12) 0.1388(12) 0.4789(9) 0.040(11) Uiso 1 calc R .
C6C C 0.6103(10) 0.2470(12) 0.4402(8) 0.075(5) Uani 1 d . .
H6C H 0.5634(10) 0.2552(12) 0.4133(8) 0.040(11) Uiso 1 calc R .
N1D N 0.8126(7) 0.3242(8) 0.6288(5) 0.057(3) Uiso 1 d . .
C2D C 0.8698(9) 0.3827(10) 0.6541(6) 0.053(4) Uani 1 d . .
O2D O 0.9406(6) 0.3785(6) 0.6440(4) 0.055(3) Uani 1 d . .
N3D N 0.8462(7) 0.4478(8) 0.6901(5) 0.048(3) Uiso 1 d . .
C4D C 0.7690(8) 0.4545(11) 0.6949(6) 0.055(4) Uani 1 d . .
H4D H 0.7538(8) 0.4992(11) 0.7180(6) 0.040(11) Uiso 1 calc R .
C5D C 0.7104(10) 0.3996(12) 0.6682(7) 0.063(5) Uani 1 d . .
H5D H 0.6560(10) 0.4065(12) 0.6715(7) 0.040(11) Uiso 1 calc R .
C6D C 0.7361(9) 0.3344(11) 0.6364(7) 0.060(4) Uani 1 d . .
H6D H 0.6978(9) 0.2942(11) 0.6187(7) 0.040(11) Uiso 1 calc R .
Cl1 Cl 0.6537(3) 0.1740(3) 0.1766(2) 0.0696(12) Uani 1 d . .
Cl3 Cl 0.6944(4) 0.5931(4) 0.1195(2) 0.108(2) Uani 1 d . .
Cl4 Cl 0.0696(3) 0.8267(5) 0.2051(3) 0.114(2) Uani 1 d . .
O11 O 0.7339(7) 0.2022(9) 0.1813(6) 0.098(4) Uani 1 d . .
O12 O 0.6117(6) 0.2108(9) 0.2183(6) 0.098(4) Uani 1 d . .
O13 O 0.6528(7) 0.0799(8) 0.1816(6) 0.095(4) Uani 1 d . .
O14 O 0.6135(7) 0.1976(9) 0.1207(5) 0.098(4) Uani 1 d . .
Cl2 Cl 0.9863(3) 0.2008(4) 0.1140(3) 0.106(2) Uani 1 d D .
O24 O 1.0057(16) 0.1811(18) 0.0586(7) 0.264(12) Uiso 1 d D .
O21 O 1.0430(17) 0.2302(23) 0.1629(11) 0.125(4) Uiso 0.451(12) d PD 1
O22 O 0.9486(18) 0.2850(12) 0.0998(15) 0.125(4) Uiso 0.451(12) d PD 1
O23 O 0.9164(14) 0.1455(19) 0.1060(15) 0.125(4) Uiso 0.451(12) d PD 1
O21A O 1.0571(12) 0.2532(17) 0.1313(14) 0.125(4) Uiso 0.549(12) d PD 2
O22A O 0.9129(11) 0.2229(19) 0.1344(12) 0.125(4) Uiso 0.549(12) d PD 2
O23A O 1.0013(15) 0.1182(12) 0.1435(11) 0.125(4) Uiso 0.549(12) d PD 2
O31 O 0.7271(12) 0.6553(16) 0.1573(10) 0.202(8) Uiso 1 d . .
O32 O 0.6970(13) 0.5115(17) 0.1431(11) 0.211(9) Uiso 1 d . .
O33 O 0.7514(14) 0.5734(16) 0.0752(11) 0.226(10) Uiso 1 d . .
O34 O 0.6254(16) 0.6037(17) 0.0835(12) 0.244(11) Uiso 1 d . .
O41 O 0.0030(12) 0.8547(13) 0.2269(9) 0.182(8) Uiso 1 d . .
O42 O 0.1138(11) 0.7579(13) 0.2481(9) 0.165(7) Uiso 1 d . .
O43 O 0.0490(17) 0.7849(20) 0.1542(14) 0.267(13) Uiso 1 d . .
O44 O 0.1231(14) 0.8854(16) 0.1959(10) 0.206(9) Uiso 1 d . .
O52 O 0.1690(12) 0.5670(16) 0.1682(10) 0.204(9) Uiso 1 d . .
Cl5 Cl 0.2032(8) 0.4956(8) 0.1414(6) 0.103(3) Uiso 0.50 d P 1
O51 O 0.2388(15) 0.5116(16) 0.0885(11) 0.090(8) Uiso 0.50 d P 1
O53 O 0.1689(18) 0.4193(22) 0.1438(14) 0.127(10) Uiso 0.50 d P 1
O54 O 0.2589(27) 0.4740(28) 0.1711(20) 0.193(17) Uiso 0.50 d P 1
Cl5A Cl 0.1426(8) 0.5199(10) 0.1197(6) 0.117(4) Uiso 0.50 d PD 2
O51A O 0.0948(18) 0.4479(18) 0.1182(14) 0.137(11) Uiso 0.50 d PD 2
O52A O 0.1792(20) 0.5372(22) 0.0736(12) 0.137(11) Uiso 0.50 d PD 2
O53A O 0.0914(26) 0.5893(25) 0.1104(24) 0.258(23) Uiso 0.50 d PD 2
O50A O 0.3451(19) 0.5410(23) 0.1353(15) 0.151(12) Uiso 0.50 d P 2
O1W O 0.4976(9) 0.7299(11) 0.0273(7) 0.145(6) Uiso 1 d . .
O2W O 0.6049(12) 0.7616(14) 0.2292(9) 0.195(8) Uiso 1 d . .
O3W O 0.8800(11) 0.3158(13) 0.3750(9) 0.184(8) Uiso 1 d . .
O4W O 0.4656(26) 0.6096(32) 0.2262(22) 0.230(19) Uiso 0.50 d P .
O4WA O 0.4594(22) 0.6543(26) 0.1406(17) 0.181(15) Uiso 0.50 d P .

loop_
_atom_type_symbol
_atom_type_description
_atom_type_scat_dispersion_real
_atom_type_scat_dispersion_imag
_atom_type_scat_source
C C 0.0033 0.0016 'International Tables Vol C Tables 4.2.6.8 and 6.1.1.4'
H H 0.0000 0.0000 'International Tables Vol C Tables 4.2.6.8 and 6.1.1.4'
N N 0.0061 0.0033 'International Tables Vol C Tables 4.2.6.8 and 6.1.1.4'
O O 0.0106 0.0060 'International Tables Vol C Tables 4.2.6.8 and 6.1.1.4'
Pt Pt -1.7033 8.3905 'International Tables Vol C Tables 4.2.6.8 and 6.1.1.4'
Cl Cl 0.1484 0.1585 'International Tables Vol C Tables 4.2.6.8 and 6.1.1.4'
Cu Cu 0.3201 1.2651 'International Tables Vol C Tables 4.2.6.8 and 6.1.1.4'

loop_
_geom_angle_atom_site_label_1
_geom_angle_atom_site_label_2
_geom_angle_atom_site_label_3
_geom_angle
_geom_angle_site_symmetry_1
_geom_angle_site_symmetry_3
_geom_angle_publ_flag
N1B Pt1 N12 175.4(5) . . ?
N1B Pt1 N11 93.2(5) . . ?
N12 Pt1 N11 82.2(5) . . ?
N1B Pt1 N3A 93.4(5) . . ?
N12 Pt1 N3A 91.2(5) . . ?
N11 Pt1 N3A 172.8(5) . . ?
N21 Pt2 N1C 176.0(5) . . ?
N21 Pt2 N22 82.7(6) . . ?
N1C Pt2 N22 93.2(5) . . ?
N21 Pt2 N3B 95.0(5) . . ?
N1C Pt2 N3B 89.0(5) . . ?
N22 Pt2 N3B 177.4(5) . . ?
N3C Pt3 N32 93.2(6) . . ?
N3C Pt3 N31 175.4(5) . . ?
N32 Pt3 N31 82.3(6) . . ?
N3C Pt3 N1D 91.0(5) . . ?
N32 Pt3 N1D 175.1(6) . . ?
N31 Pt3 N1D 93.6(5) . . ?
N3D Pt4 N1A 88.3(5) . . ?
N3D Pt4 N41 175.7(5) . . ?
N1A Pt4 N41 94.8(5) . . ?
N3D Pt4 N42 93.1(5) . . ?
N1A Pt4 N42 178.1(5) . . ?
N41 Pt4 N42 83.7(5) . . ?
O12C Cu1 O12C 180.000(2) 3_766 . ?
O12C Cu1 O11C 87.8(4) 3_766 3_766 ?
O12C Cu1 O11C 92.2(4) . 3_766 ?
O12C Cu1 O11C 92.2(4) 3_766 . ?
O12C Cu1 O11C 87.8(4) . . ?
O11C Cu1 O11C 180.000(1) 3_766 . ?
O12C Cu1 O13C 92.7(4) 3_766 3_766 ?
O12C Cu1 O13C 87.3(4) . 3_766 ?
O11C Cu1 O13C 84.2(4) 3_766 3_766 ?
O11C Cu1 O13C 95.8(4) . 3_766 ?
O12C Cu1 O13C 87.3(4) 3_766 . ?
O12C Cu1 O13C 92.7(4) . . ?
O11C Cu1 O13C 95.8(4) 3_766 . ?
O11C Cu1 O13C 84.2(4) . . ?
O13C Cu1 O13C 180.000(2) 3_766 . ?
C11 N11 Pt1 112.4(12) . . ?
C12 N12 Pt1 110.3(12) . . ?
C21 N21 Pt2 109.6(11) . . ?
C22 N22 Pt2 107.5(10) . . ?
C31 N31 Pt3 113.0(11) . . ?
C32 N32 Pt3 111.5(13) . . ?
C41 N41 Pt4 107.6(11) . . ?
C42 N42 Pt4 108.8(11) . . ?
C12 C11 N11 116.1(18) . . ?
C11 C12 N12 117.3(17) . . ?
C22 C21 N21 109.8(15) . . ?
C21 C22 N22 106.4(14) . . ?
C32 C31 N31 111.7(16) . . ?
C31 C32 N32 117.1(18) . . ?
N41 C41 C42 111.6(16) . . ?
C41 C42 N42 107.6(16) . . ?
C6A N1A C2A 120.5(13) . . ?
C6A N1A Pt4 120.1(11) . . ?
C2A N1A Pt4 119.1(10) . . ?
O2A C2A N3A 123.5(15) . . ?
O2A C2A N1A 119.4(14) . . ?
N3A C2A N1A 117.0(14) . . ?
C4A N3A C2A 121.8(15) . . ?
C4A N3A Pt1 118.3(11) . . ?
C2A N3A Pt1 119.8(11) . . ?
N3A C4A C5A 122.7(16) . . ?
C4A C5A C6A 115.2(16) . . ?
N1A C6A C5A 122.7(15) . . ?
C6B N1B C2B 116.6(13) . . ?
C6B N1B Pt1 123.1(11) . . ?
C2B N1B Pt1 120.0(9) . . ?
O2B C2B N1B 121.0(13) . . ?
O2B C2B N3B 120.3(14) . . ?
N1B C2B N3B 118.6(13) . . ?
C4B N3B C2B 120.2(14) . . ?
C4B N3B Pt2 122.1(11) . . ?
C2B N3B Pt2 117.5(10) . . ?
N3B C4B C5B 122.2(15) . . ?
C6B C5B C4B 114.3(16) . . ?
C5B C6B N1B 127.9(16) . . ?
C6C N1C C2C 121.0(14) . . ?
C6C N1C Pt2 121.6(12) . . ?
C2C N1C Pt2 116.3(10) . . ?
O2C C2C N3C 124.9(14) . . ?
O2C C2C N1C 117.0(14) . . ?
N3C C2C N1C 118.0(12) . . ?
C4C N3C C2C 119.7(14) . . ?
C4C N3C Pt3 122.5(12) . . ?
C2C N3C Pt3 117.3(10) . . ?
N3C C4C C5C 124.4(17) . . ?
C6C C5C C4C 117.3(16) . . ?
N1C C6C C5C 119.0(16) . . ?
C6D N1D C2D 119.0(14) . . ?
C6D N1D Pt3 119.7(11) . . ?
C2D N1D Pt3 121.2(10) . . ?
O2D C2D N1D 120.0(14) . . ?
O2D C2D N3D 121.5(13) . . ?
N1D C2D N3D 118.5(13) . . ?
C4D N3D C2D 119.0(13) . . ?
C4D N3D Pt4 123.2(11) . . ?
C2D N3D Pt4 117.8(9) . . ?
N3D C4D C5D 123.6(16) . . ?
C6D C5D C4D 115.8(15) . . ?
N1D C6D C5D 124.0(15) . . ?
O11 Cl1 O12 113.9(8) . . ?
O11 Cl1 O14 107.3(8) . . ?
O12 Cl1 O14 109.2(8) . . ?
O11 Cl1 O13 108.8(8) . . ?
O12 Cl1 O13 109.0(8) . . ?
O14 Cl1 O13 108.6(8) . . ?
O34 Cl3 O31 123.4(16) . . ?
O34 Cl3 O32 109.8(16) . . ?
O31 Cl3 O32 113.0(14) . . ?
O34 Cl3 O33 99.2(15) . . ?
O31 Cl3 O33 110.5(14) . . ?
O32 Cl3 O33 96.7(14) . . ?
O44 Cl4 O43 105.0(16) . . ?
O44 Cl4 O41 118.0(15) . . ?
O43 Cl4 O41 112.0(15) . . ?
O44 Cl4 O42 107.7(12) . . ?
O43 Cl4 O42 106.5(16) . . ?
O41 Cl4 O42 107.1(11) . . ?
O24 Cl2 O23 93.3(18) . . ?
O24 Cl2 O22A 133.8(17) . . ?
O24 Cl2 O21A 94.4(17) . . ?
O22A Cl2 O21A 119.3(17) . . ?
O24 Cl2 O21 125.3(19) . . ?
O23 Cl2 O21 135.1(21) . . ?
O24 Cl2 O23A 102.0(16) . . ?
O22A Cl2 O23A 97.8(16) . . ?
O21A Cl2 O23A 106.3(17) . . ?
O24 Cl2 O22 97.6(18) . . ?
O23 Cl2 O22 100.1(19) . . ?
O21 Cl2 O22 96.6(20) . . ?
Cl5A O52 O53A 49.7(14) . . ?
O54 Cl5 O53 92.1(27) . . ?
O54 Cl5 O52 107.6(27) . . ?
O53 Cl5 O52 116.8(19) . . ?
O54 Cl5 O51 99.5(26) . . ?
O53 Cl5 O51 115.0(20) . . ?
O52 Cl5 O51 119.5(16) . . ?
Cl5 O53 O54 39.8(17) . . ?
Cl5 O54 O53 48.1(21) . . ?
O51A Cl5A O53A 105.9(28) . . ?
O51A Cl5A O52A 118.5(24) . . ?
O53A Cl5A O52A 94.4(29) . . ?
O51A Cl5A O52 124.0(21) . . ?
O53A Cl5A O52 80.4(25) . . ?
O52A Cl5A O52 116.2(20) . . ?
Cl5A O53A O52 49.9(16) . . ?

loop_
_geom_bond_atom_site_label_1
_geom_bond_atom_site_label_2
_geom_bond_distance
_geom_bond_site_symmetry_2
_geom_bond_publ_flag
Pt1 N1B 2.014(11) . ?
Pt1 N12 2.037(12) . ?
Pt1 N11 2.057(12) . ?
Pt1 N3A 2.059(13) . ?
Pt2 N21 2.034(12) . ?
Pt2 N1C 2.047(13) . ?
Pt2 N22 2.051(12) . ?
Pt2 N3B 2.051(12) . ?
Pt3 N3C 2.020(12) . ?
Pt3 N32 2.020(15) . ?
Pt3 N31 2.025(12) . ?
Pt3 N1D 2.041(13) . ?
Pt4 N3D 2.028(11) . ?
Pt4 N1A 2.029(12) . ?
Pt4 N41 2.044(13) . ?
Pt4 N42 2.061(12) . ?
Cu1 O12C 1.967(10) 3_766 ?
Cu1 O12C 1.967(10) . ?
Cu1 O11C 1.978(10) 3_766 ?
Cu1 O11C 1.978(10) . ?
Cu1 O13C 2.421(10) 3_766 ?
Cu1 O13C 2.421(10) . ?
N11 C11 1.41(2) . ?
N12 C12 1.47(2) . ?
N21 C21 1.49(2) . ?
N22 C22 1.51(2) . ?
N31 C31 1.46(2) . ?
N32 C32 1.42(2) . ?
N41 C41 1.45(2) . ?
N42 C42 1.49(2) . ?
C11 C12 1.38(3) . ?
C21 C22 1.44(2) . ?
C31 C32 1.41(2) . ?
C41 C42 1.48(3) . ?
N1A C6A 1.31(2) . ?
N1A C2A 1.40(2) . ?
C2A O2A 1.23(2) . ?
C2A N3A 1.37(2) . ?
N3A C4A 1.31(2) . ?
C4A C5A 1.39(2) . ?
C5A C6A 1.40(2) . ?
N1B C6B 1.34(2) . ?
N1B C2B 1.38(2) . ?
C2B O2B 1.22(2) . ?
C2B N3B 1.39(2) . ?
N3B C4B 1.34(2) . ?
C4B C5B 1.38(2) . ?
C5B C6B 1.32(2) . ?
N1C C6C 1.32(2) . ?
N1C C2C 1.42(2) . ?
C2C O2C 1.201(15) . ?
C2C N3C 1.35(2) . ?
N3C C4C 1.27(2) . ?
C4C C5C 1.39(2) . ?
C5C C6C 1.38(2) . ?
N1D C6D 1.33(2) . ?
N1D C2D 1.37(2) . ?
C2D O2D 1.245(15) . ?
C2D N3D 1.40(2) . ?
N3D C4D 1.32(2) . ?
C4D C5D 1.36(2) . ?
C5D C6D 1.35(2) . ?
Cl1 O11 1.393(11) . ?
Cl1 O12 1.413(12) . ?
Cl1 O14 1.419(11) . ?
Cl1 O13 1.435(12) . ?
Cl3 O34 1.32(3) . ?
Cl3 O31 1.35(2) . ?
Cl3 O32 1.36(2) . ?
Cl3 O33 1.55(3) . ?
Cl4 O44 1.30(2) . ?
Cl4 O43 1.35(3) . ?
Cl4 O41 1.37(2) . ?
Cl4 O42 1.55(2) . ?
Cl2 O24 1.424(11) . ?
Cl2 O23 1.426(11) . ?
Cl2 O22A 1.427(11) . ?
Cl2 O21A 1.428(11) . ?
Cl2 O21 1.433(11) . ?
Cl2 O23A 1.436(11) . ?
Cl2 O22 1.441(11) . ?
O52 Cl5A 1.36(2) . ?
O52 Cl5 1.42(2) . ?
O52 O53A 1.75(5) . ?
Cl5 O54 1.12(4) . ?
Cl5 O53 1.30(3) . ?
Cl5 O51 1.48(3) . ?
O53 O54 1.74(5) . ?
Cl5A O51A 1.35(2) . ?
Cl5A O53A 1.35(2) . ?
Cl5A O52A 1.35(2) . ?

loop_
_geom_torsion_atom_site_label_1
_geom_torsion_atom_site_label_2
_geom_torsion_atom_site_label_3
_geom_torsion_atom_site_label_4
_geom_torsion
_geom_torsion_site_symmetry_1
_geom_torsion_site_symmetry_2
_geom_torsion_site_symmetry_3
_geom_torsion_site_symmetry_4
_geom_torsion_publ_flag
N1B Pt1 N11 C11 173.4(15) . . . . ?
N12 Pt1 N11 C11 -6.9(15) . . . . ?
N3A Pt1 N11 C11 17.3(46) . . . . ?
N1B Pt1 N12 C12 4.5(68) . . . . ?
N11 Pt1 N12 C12 -0.5(14) . . . . ?
N3A Pt1 N12 C12 -177.5(14) . . . . ?
N1C Pt2 N21 C21 8.9(73) . . . . ?
N22 Pt2 N21 C21 6.9(11) . . . . ?
N3B Pt2 N21 C21 -174.3(11) . . . . ?
N21 Pt2 N22 C22 20.9(10) . . . . ?
N1C Pt2 N22 C22 -159.0(10) . . . . ?
N3B Pt2 N22 C22 -7.9(106) . . . . ?
N3C Pt3 N31 C31 -4.4(73) . . . . ?
N32 Pt3 N31 C31 -5.5(14) . . . . ?
N1D Pt3 N31 C31 172.0(14) . . . . ?
N3C Pt3 N32 C32 173.1(15) . . . . ?
N31 Pt3 N32 C32 -7.0(15) . . . . ?
N1D Pt3 N32 C32 -38.5(78) . . . . ?
N3D Pt4 N41 C41 58.5(69) . . . . ?
N1A Pt4 N41 C41 -165.9(12) . . . . ?
N42 Pt4 N41 C41 15.2(12) . . . . ?
N3D Pt4 N42 C42 -165.5(12) . . . . ?
N1A Pt4 N42 C42 -25.1(147) . . . . ?
N41 Pt4 N42 C42 11.5(12) . . . . ?
Pt1 N11 C11 C12 13.7(30) . . . . ?
N11 C11 C12 N12 -14.8(38) . . . . ?
Pt1 N12 C12 C11 8.3(29) . . . . ?
Pt2 N21 C21 C22 -35.5(17) . . . . ?
N21 C21 C22 N22 53.3(18) . . . . ?
Pt2 N22 C22 C21 -45.6(15) . . . . ?
Pt3 N31 C31 C32 17.0(25) . . . . ?
N31 C31 C32 N32 -24.1(32) . . . . ?
Pt3 N32 C32 C31 19.4(28) . . . . ?
Pt4 N41 C41 C42 -40.5(19) . . . . ?
N41 C41 C42 N42 51.2(22) . . . . ?
Pt4 N42 C42 C41 -35.5(19) . . . . ?
N3D Pt4 N1A C6A 114.4(11) . . . . ?
N41 Pt4 N1A C6A -62.6(12) . . . . ?
N42 Pt4 N1A C6A -26.0(147) . . . . ?
N3D Pt4 N1A C2A -59.0(10) . . . . ?
N41 Pt4 N1A C2A 124.0(10) . . . . ?
N42 Pt4 N1A C2A 160.6(138) . . . . ?
C6A N1A C2A O2A 178.3(14) . . . . ?
Pt4 N1A C2A O2A -8.3(18) . . . . ?
C6A N1A C2A N3A -3.9(20) . . . . ?
Pt4 N1A C2A N3A 169.6(9) . . . . ?
O2A C2A N3A C4A -178.6(15) . . . . ?
N1A C2A N3A C4A 3.6(21) . . . . ?
O2A C2A N3A Pt1 -1.9(20) . . . . ?
N1A C2A N3A Pt1 -179.7(9) . . . . ?
N1B Pt1 N3A C4A -112.1(12) . . . . ?
N12 Pt1 N3A C4A 68.0(12) . . . . ?
N11 Pt1 N3A C4A 44.0(43) . . . . ?
N1B Pt1 N3A C2A 71.1(11) . . . . ?
N12 Pt1 N3A C2A -108.8(11) . . . . ?
N11 Pt1 N3A C2A -132.8(37) . . . . ?
C2A N3A C4A C5A 0.2(24) . . . . ?
Pt1 N3A C4A C5A -176.5(12) . . . . ?
N3A C4A C5A C6A -3.6(24) . . . . ?
C2A N1A C6A C5A 0.4(22) . . . . ?
Pt4 N1A C6A C5A -173.0(12) . . . . ?
C4A C5A C6A N1A 3.3(24) . . . . ?
N12 Pt1 N1B C6B -134.9(59) . . . . ?
N11 Pt1 N1B C6B -130.0(11) . . . . ?
N3A Pt1 N1B C6B 47.1(11) . . . . ?
N12 Pt1 N1B C2B 38.4(64) . . . . ?
N11 Pt1 N1B C2B 43.3(10) . . . . ?
N3A Pt1 N1B C2B -139.6(10) . . . . ?
C6B N1B C2B O2B -176.3(13) . . . . ?
Pt1 N1B C2B O2B 10.0(18) . . . . ?
C6B N1B C2B N3B -1.0(19) . . . . ?
Pt1 N1B C2B N3B -174.7(9) . . . . ?
O2B C2B N3B C4B 178.5(14) . . . . ?
N1B C2B N3B C4B 3.1(20) . . . . ?
O2B C2B N3B Pt2 -6.0(18) . . . . ?
N1B C2B N3B Pt2 178.6(9) . . . . ?
N21 Pt2 N3B C4B 128.3(11) . . . . ?
N1C Pt2 N3B C4B -51.9(12) . . . . ?
N22 Pt2 N3B C4B 156.9(97) . . . . ?
N21 Pt2 N3B C2B -47.1(10) . . . . ?
N1C Pt2 N3B C2B 132.7(10) . . . . ?
N22 Pt2 N3B C2B -18.4(107) . . . . ?
C2B N3B C4B C5B -5.5(23) . . . . ?
Pt2 N3B C4B C5B 179.2(12) . . . . ?
N3B C4B C5B C6B 5.4(24) . . . . ?
C4B C5B C6B N1B -3.4(25) . . . . ?
C2B N1B C6B C5B 1.3(23) . . . . ?
Pt1 N1B C6B C5B 174.8(13) . . . . ?
N21 Pt2 N1C C6C -79.6(69) . . . . ?
N22 Pt2 N1C C6C -77.7(13) . . . . ?
N3B Pt2 N1C C6C 103.5(13) . . . . ?
N21 Pt2 N1C C2C 112.2(67) . . . . ?
N22 Pt2 N1C C2C 114.1(11) . . . . ?
N3B Pt2 N1C C2C -64.6(11) . . . . ?
C6C N1C C2C O2C 179.2(16) . . . . ?
Pt2 N1C C2C O2C -12.6(19) . . . . ?
C6C N1C C2C N3C 0.0(22) . . . . ?
Pt2 N1C C2C N3C 168.2(11) . . . . ?
O2C C2C N3C C4C -173.6(17) . . . . ?
N1C C2C N3C C4C 5.6(22) . . . . ?
O2C C2C N3C Pt3 -1.4(22) . . . . ?
N1C C2C N3C Pt3 177.7(10) . . . . ?
N32 Pt3 N3C C4C 67.2(14) . . . . ?
N31 Pt3 N3C C4C 66.1(69) . . . . ?
N1D Pt3 N3C C4C -110.3(14) . . . . ?
N32 Pt3 N3C C2C -104.8(12) . . . . ?
N31 Pt3 N3C C2C -105.9(66) . . . . ?
N1D Pt3 N3C C2C 77.8(11) . . . . ?
C2C N3C C4C C5C -6.3(27) . . . . ?
Pt3 N3C C4C C5C -178.1(15) . . . . ?
N3C C4C C5C C6C 1.4(31) . . . . ?
C2C N1C C6C C5C -4.8(25) . . . . ?
Pt2 N1C C6C C5C -172.4(13) . . . . ?
C4C C5C C6C N1C 4.3(28) . . . . ?
N3C Pt3 N1D C6D 42.6(12) . . . . ?
N32 Pt3 N1D C6D -105.8(70) . . . . ?
N31 Pt3 N1D C6D -137.1(11) . . . . ?
N3C Pt3 N1D C2D -142.2(11) . . . . ?
N32 Pt3 N1D C2D 69.4(73) . . . . ?
N31 Pt3 N1D C2D 38.1(11) . . . . ?
C6D N1D C2D O2D -174.4(13) . . . . ?
Pt3 N1D C2D O2D 10.3(18) . . . . ?
C6D N1D C2D N3D 4.1(20) . . . . ?
Pt3 N1D C2D N3D -171.2(9) . . . . ?
O2D C2D N3D C4D 173.5(13) . . . . ?
N1D C2D N3D C4D -4.9(19) . . . . ?
O2D C2D N3D Pt4 -7.8(17) . . . . ?
N1D C2D N3D Pt4 173.7(9) . . . . ?
N1A Pt4 N3D C4D -55.0(11) . . . . ?
N41 Pt4 N3D C4D 80.7(68) . . . . ?
N42 Pt4 N3D C4D 123.8(11) . . . . ?
N1A Pt4 N3D C2D 126.4(10) . . . . ?
N41 Pt4 N3D C2D -97.8(66) . . . . ?
N42 Pt4 N3D C2D -54.8(10) . . . . ?
C2D N3D C4D C5D 2.1(21) . . . . ?
Pt4 N3D C4D C5D -176.4(11) . . . . ?
N3D C4D C5D C6D 1.6(23) . . . . ?
C2D N1D C6D C5D -0.3(23) . . . . ?
Pt3 N1D C6D C5D 175.0(12) . . . . ?
C4D C5D C6D N1D -2.5(23) . . . . ?
Cl5A O52 Cl5 O54 -172.7(30) . . . . ?
O53A O52 Cl5 O54 175.7(31) . . . . ?
Cl5A O52 Cl5 O53 -70.9(22) . . . . ?
O53A O52 Cl5 O53 -82.5(29) . . . . ?
Cl5A O52 Cl5 O51 75.1(19) . . . . ?
O53A O52 Cl5 O51 63.5(25) . . . . ?
O54 Cl5 O53 O54 0.000(4) . . . . ?
O52 Cl5 O53 O54 -110.9(30) . . . . ?
O51 Cl5 O53 O54 101.5(29) . . . . ?
O53 Cl5 O54 O53 0.000(3) . . . . ?
O52 Cl5 O54 O53 119.0(23) . . . . ?
O51 Cl5 O54 O53 -115.8(21) . . . . ?
Cl5 O53 O54 Cl5 0.000(6) . . . . ?
Cl5 O52 Cl5A O51A 92.5(24) . . . . ?
O53A O52 Cl5A O51A -102.7(32) . . . . ?
Cl5 O52 Cl5A O53A -164.8(28) . . . . ?
O53A O52 Cl5A O53A 0.000(9) . . . . ?
Cl5 O52 Cl5A O52A -74.6(22) . . . . ?
O53A O52 Cl5A O52A 90.2(30) . . . . ?
O51A Cl5A O53A O52 122.8(23) . . . . ?
O52A Cl5A O53A O52 -115.9(20) . . . . ?
O52 Cl5A O53A O52 0.000(11) . . . . ?
Cl5A O52 O53A Cl5A 0.000(11) . . . . ?
Cl5 O52 O53A Cl5A 11.2(20) . . . . ?
